data_4079596
loop_
_publ_author_name
'Marchenko, Anatoliy P.'
'Koidan, Heorgiy N.'
'Zarudnitskii, Evgeniy V.'
'Hurieva, Anastasiya N.'
'Kirilchuk, Andrey A.'
'Yurchenko, Aleksandr A.'
'Biffis, Andrea'
'Kostyuk, Aleksandr N.'

_publ_section_title
;
 Stable N-Phosphorylated 1,2,4-Triazol-5-ylidenes: Novel Ligands for Metal
 Complexes
;
_journal_issue 23
_journal_name_full Organometallics
_journal_page_first 8257
_journal_paper_doi 10.1021/om300872g
_journal_volume 31
_journal_year 2012
_chemical_formula_moiety 'C19 H30 N3 P'
_chemical_formula_sum 'C19 H30 N3 P'
_chemical_formula_weight 331.43
_chemical_name_systematic
; 
 ? 
;
_space_group_IT_number 61
_symmetry_cell_setting orthorhombic
_symmetry_space_group_name_Hall '-P 2ac 2ab'
_symmetry_space_group_name_H-M 'P b c a'
_atom_sites_solution_hydrogens geom
_atom_sites_solution_primary direct
_atom_sites_solution_secondary difmap
_audit_creation_method SHELXL-97
_cell_angle_alpha 90.00
_cell_angle_beta 90.00
_cell_angle_gamma 90.00
_cell_formula_units_Z 8
_cell_length_a 15.9559(6)
_cell_length_b 11.4221(4)
_cell_length_c 21.7288(8)
_cell_measurement_temperature 296(2)
_cell_volume 3960.1(3)
_computing_structure_refinement 'SHELXL-97 (Sheldrick, 1997)'
_computing_structure_solution 'SHELXS-97 (Sheldrick, 1990)'
_diffrn_ambient_temperature 296(2)
_diffrn_measured_fraction_theta_full 1.000
_diffrn_measured_fraction_theta_max 1.000
_diffrn_radiation_monochromator graphite
_diffrn_radiation_source 'fine-focus sealed tube'
_diffrn_radiation_type MoK\a
_diffrn_radiation_wavelength 0.71073
_diffrn_reflns_av_R_equivalents 0.1057
_diffrn_reflns_av_sigmaI/netI 0.0922
_diffrn_reflns_limit_h_max 18
_diffrn_reflns_limit_h_min -19
_diffrn_reflns_limit_k_max 13
_diffrn_reflns_limit_k_min -14
_diffrn_reflns_limit_l_max 27
_diffrn_reflns_limit_l_min -16
_diffrn_reflns_number 22122
_diffrn_reflns_theta_full 26.40
_diffrn_reflns_theta_max 26.40
_diffrn_reflns_theta_min 1.87
_exptl_absorpt_coefficient_mu 0.143
_exptl_absorpt_correction_T_max 0.9789
_exptl_absorpt_correction_T_min 0.9679
_exptl_absorpt_correction_type multi-scan
_exptl_absorpt_process_details sadabs
_exptl_crystal_colour colourless
_exptl_crystal_density_diffrn 1.112
_exptl_crystal_density_method 'not measured'
_exptl_crystal_description prizm
_exptl_crystal_F_000 1440
_exptl_crystal_size_max 0.23
_exptl_crystal_size_mid 0.17
_exptl_crystal_size_min 0.15
_refine_diff_density_max 0.810
_refine_diff_density_min -0.336
_refine_diff_density_rms 0.059
_refine_ls_extinction_method none
_refine_ls_goodness_of_fit_ref 1.008
_refine_ls_hydrogen_treatment costr
_refine_ls_matrix_type full
_refine_ls_number_parameters 208
_refine_ls_number_reflns 4065
_refine_ls_number_restraints 0
_refine_ls_restrained_S_all 1.008
_refine_ls_R_factor_all 0.1157
_refine_ls_R_factor_gt 0.0632
_refine_ls_shift/su_max 0.024
_refine_ls_shift/su_mean 0.003
_refine_ls_structure_factor_coef Fsqd
_refine_ls_weighting_details 'calc w=1/[\s^2^(Fo^2^)+(0.0534P)^2^+3.2088P] where P=(Fo^2^+2Fc^2^)/3'
_refine_ls_weighting_scheme calc
_refine_ls_wR_factor_gt 0.1354
_refine_ls_wR_factor_ref 0.1579
_reflns_number_gt 2493
_reflns_number_total 4065
_reflns_threshold_expression >2sigma(I)
_cod_data_source_file om300872g_si_001.cif
_cod_data_source_block z1
_cod_depositor_comments
;
The following automatic conversions were performed:

'_symmetry_cell_setting' value 'Orthorhombic' changed to
'orthorhombic' according to
/home/saulius/struct/CIF-dictionaries/cif_core.dic dictionary named
'cif_core.dic' version 2.4.2 from 2011-04-26.

Automatic conversion script
Id: cif_fix_values 1891 2012-01-12 08:04:46Z andrius 
;
_cod_database_code 4079596

loop_
_symmetry_equiv_pos_as_xyz
'x, y, z'
'-x+1/2, -y, z+1/2'
'-x, y+1/2, -z+1/2'
'x+1/2, -y+1/2, -z'
'-x, -y, -z'
'x-1/2, y, -z-1/2'
'x, -y-1/2, z-1/2'
'-x-1/2, y-1/2, z'

loop_
_atom_site_label
_atom_site_type_symbol
_atom_site_fract_x
_atom_site_fract_y
_atom_site_fract_z
_atom_site_U_iso_or_equiv
_atom_site_adp_type
_atom_site_occupancy
_atom_site_symmetry_multiplicity
_atom_site_calc_flag
_atom_site_refinement_flags
C1 C 0.02829(18) 0.2941(3) 0.30135(13) 0.0286(7) Uani 1 1 d .
C2 C -0.06934(17) 0.4225(3) 0.33379(13) 0.0233(6) Uani 1 1 d .
C3 C -0.0675(2) 0.3678(3) 0.21977(13) 0.0381(8) Uani 1 1 d .
H3 H -0.1219 0.4077 0.2197 0.046 Uiso 1 1 calc R
C4 C -0.0801(2) 0.2458(3) 0.19385(15) 0.0500(10) Uani 1 1 d .
H4A H -0.1191 0.2037 0.2192 0.075 Uiso 1 1 calc R
H4B H -0.0274 0.2053 0.1932 0.075 Uiso 1 1 calc R
H4C H -0.1017 0.2513 0.1527 0.075 Uiso 1 1 calc R
C5 C -0.0071(3) 0.4396(4) 0.18141(16) 0.0611(12) Uani 1 1 d .
H5A H -0.0010 0.5160 0.1993 0.092 Uiso 1 1 calc R
H5B H -0.0284 0.4469 0.1403 0.092 Uiso 1 1 calc R
H5C H 0.0465 0.4014 0.1804 0.092 Uiso 1 1 calc R
C6 C -0.14300(17) 0.5012(3) 0.33370(13) 0.0235(6) Uani 1 1 d .
C7 C -0.1474(2) 0.5985(3) 0.29580(14) 0.0330(8) Uani 1 1 d .
H7 H -0.1044 0.6138 0.2680 0.040 Uiso 1 1 calc R
C8 C -0.2156(2) 0.6729(3) 0.29921(16) 0.0422(9) Uani 1 1 d .
H8 H -0.2172 0.7395 0.2746 0.051 Uiso 1 1 calc R
C9 C -0.2813(2) 0.6495(3) 0.33876(15) 0.0391(8) Uani 1 1 d .
H9 H -0.3278 0.6987 0.3401 0.047 Uiso 1 1 calc R
C10 C -0.2770(2) 0.5527(3) 0.37604(15) 0.0348(8) Uani 1 1 d .
H10 H -0.3207 0.5363 0.4030 0.042 Uiso 1 1 calc R
C11 C -0.20789(18) 0.4793(3) 0.37385(14) 0.0284(7) Uani 1 1 d .
H11 H -0.2053 0.4146 0.3998 0.034 Uiso 1 1 calc R
C12 C 0.18714(18) 0.3945(3) 0.40983(15) 0.0321(7) Uani 1 1 d .
C13 C 0.1506(2) 0.5107(3) 0.43039(19) 0.0484(10) Uani 1 1 d .
H13A H 0.1042 0.5310 0.4043 0.073 Uiso 1 1 calc R
H13B H 0.1928 0.5704 0.4277 0.073 Uiso 1 1 calc R
H13C H 0.1316 0.5043 0.4722 0.073 Uiso 1 1 calc R
C14 C 0.2617(2) 0.3613(3) 0.44969(18) 0.0494(10) Uani 1 1 d .
H14A H 0.2844 0.2881 0.4358 0.074 Uiso 1 1 calc R
H14B H 0.2439 0.3538 0.4917 0.074 Uiso 1 1 calc R
H14C H 0.3038 0.4211 0.4468 0.074 Uiso 1 1 calc R
C15 C 0.2186(2) 0.4083(4) 0.34305(17) 0.0587(11) Uani 1 1 d .
H15A H 0.1726 0.4298 0.3169 0.088 Uiso 1 1 calc R
H15B H 0.2420 0.3356 0.3292 0.088 Uiso 1 1 calc R
H15C H 0.2607 0.4683 0.3415 0.088 Uiso 1 1 calc R
C16 C 0.0645(2) 0.2358(3) 0.48259(13) 0.0294(7) Uani 1 1 d .
C17 C -0.0148(2) 0.1651(3) 0.46897(18) 0.0540(10) Uani 1 1 d .
H17A H -0.0534 0.2124 0.4460 0.081 Uiso 1 1 calc R
H17B H -0.0404 0.1415 0.5070 0.081 Uiso 1 1 calc R
H17C H -0.0004 0.0969 0.4454 0.081 Uiso 1 1 calc R
C18 C 0.0404(2) 0.3407(3) 0.52299(15) 0.0416(9) Uani 1 1 d .
H18A H 0.0023 0.3903 0.5009 0.062 Uiso 1 1 calc R
H18B H 0.0898 0.3841 0.5335 0.062 Uiso 1 1 calc R
H18C H 0.0138 0.3132 0.5599 0.062 Uiso 1 1 calc R
C19 C 0.1249(3) 0.1586(4) 0.51931(17) 0.0607(12) Uani 1 1 d .
H19A H 0.1750 0.2019 0.5282 0.091 Uiso 1 1 calc R
H19B H 0.1388 0.0904 0.4956 0.091 Uiso 1 1 calc R
H19C H 0.0987 0.1352 0.5571 0.091 Uiso 1 1 calc R
N1 N -0.02694(15) 0.3985(2) 0.38348(11) 0.0259(6) Uani 1 1 d .
N2 N 0.03374(14) 0.3177(2) 0.36211(10) 0.0258(6) Uani 1 1 d .
N3 N -0.03747(14) 0.3619(2) 0.28383(10) 0.0263(6) Uani 1 1 d .
P1 P 0.11599(5) 0.26277(7) 0.40653(3) 0.0267(2) Uani 1 1 d .

loop_
_atom_site_aniso_label
_atom_site_aniso_U_11
_atom_site_aniso_U_22
_atom_site_aniso_U_33
_atom_site_aniso_U_23
_atom_site_aniso_U_13
_atom_site_aniso_U_12
C1 0.0245(16) 0.0369(18) 0.0243(15) -0.0052(14) -0.0010(13) 0.0001(14)
C2 0.0221(15) 0.0239(16) 0.0239(15) -0.0003(13) 0.0018(12) -0.0019(13)
C3 0.0348(19) 0.058(2) 0.0220(16) -0.0042(16) -0.0063(14) 0.0111(17)
C4 0.051(2) 0.066(3) 0.0334(18) -0.0216(19) -0.0142(16) 0.011(2)
C5 0.085(3) 0.074(3) 0.0242(19) 0.0100(19) 0.0062(19) 0.003(3)
C6 0.0223(15) 0.0238(16) 0.0245(15) -0.0058(13) -0.0037(12) -0.0003(13)
C7 0.0293(17) 0.0368(19) 0.0328(18) 0.0043(15) 0.0020(14) -0.0036(15)
C8 0.051(2) 0.0314(19) 0.044(2) 0.0153(16) -0.0048(17) 0.0060(17)
C9 0.0355(19) 0.035(2) 0.047(2) 0.0016(17) -0.0038(16) 0.0123(16)
C10 0.0317(19) 0.0336(19) 0.0392(19) 0.0017(15) 0.0082(15) 0.0008(15)
C11 0.0312(17) 0.0225(16) 0.0315(17) 0.0034(14) 0.0016(14) 0.0010(14)
C12 0.0226(16) 0.0361(18) 0.0376(18) -0.0033(15) 0.0013(14) 0.0050(14)
C13 0.038(2) 0.031(2) 0.077(3) -0.0028(19) 0.0055(19) -0.0023(17)
C14 0.035(2) 0.048(2) 0.065(2) -0.017(2) -0.0172(18) 0.0076(18)
C15 0.041(2) 0.083(3) 0.052(2) 0.001(2) 0.0139(18) -0.018(2)
C16 0.0387(18) 0.0206(15) 0.0288(16) 0.0025(13) 0.0026(13) 0.0073(14)
C17 0.069(3) 0.042(2) 0.051(2) 0.0085(18) 0.011(2) -0.014(2)
C18 0.055(2) 0.040(2) 0.0297(17) -0.0003(15) 0.0091(16) 0.0105(17)
C19 0.077(3) 0.060(3) 0.045(2) 0.018(2) 0.005(2) 0.040(2)
N1 0.0261(13) 0.0278(14) 0.0237(12) -0.0052(11) 0.0005(11) 0.0075(11)
N2 0.0252(13) 0.0282(14) 0.0241(13) -0.0030(11) 0.0001(10) 0.0043(11)
N3 0.0262(14) 0.0336(14) 0.0191(12) -0.0061(11) 0.0003(10) 0.0016(12)
P1 0.0297(4) 0.0251(4) 0.0252(4) -0.0045(4) -0.0015(3) 0.0095(4)

loop_
_atom_type_symbol
_atom_type_description
_atom_type_scat_dispersion_real
_atom_type_scat_dispersion_imag
_atom_type_scat_source
C C 0.0033 0.0016 'International Tables Vol C Tables 4.2.6.8 and 6.1.1.4'
H H 0.0000 0.0000 'International Tables Vol C Tables 4.2.6.8 and 6.1.1.4'
N N 0.0061 0.0033 'International Tables Vol C Tables 4.2.6.8 and 6.1.1.4'
P P 0.1023 0.0942 'International Tables Vol C Tables 4.2.6.8 and 6.1.1.4'

loop_
_geom_angle_atom_site_label_1
_geom_angle_atom_site_label_2
_geom_angle_atom_site_label_3
_geom_angle
N2 C1 N3 102.1(2)
N1 C2 N3 110.7(2)
N1 C2 C6 122.8(2)
N3 C2 C6 126.5(2)
N3 C3 C4 110.6(3)
N3 C3 C5 109.7(3)
C4 C3 C5 112.2(3)
C11 C6 C7 119.0(3)
C11 C6 C2 119.1(3)
C7 C6 C2 121.9(3)
C6 C7 C8 120.1(3)
C9 C8 C7 120.8(3)
C10 C9 C8 119.0(3)
C9 C10 C11 120.5(3)
C6 C11 C10 120.7(3)
C13 C12 C14 110.6(3)
C13 C12 C15 108.2(3)
C14 C12 C15 107.9(3)
C13 C12 P1 118.5(2)
C14 C12 P1 107.1(2)
C15 C12 P1 104.0(2)
C17 C16 C19 108.5(3)
C17 C16 C18 108.4(3)
C19 C16 C18 108.0(3)
C17 C16 P1 106.2(2)
C19 C16 P1 106.2(2)
C18 C16 P1 119.1(2)
C2 N1 N2 102.7(2)
C1 N2 N1 114.0(2)
C1 N2 P1 121.1(2)
N1 N2 P1 124.54(18)
C1 N3 C2 110.4(2)
C1 N3 C3 122.8(2)
C2 N3 C3 126.7(2)
N2 P1 C16 102.54(13)
N2 P1 C12 100.78(13)
C16 P1 C12 111.23(14)

loop_
_geom_bond_atom_site_label_1
_geom_bond_atom_site_label_2
_geom_bond_distance
C1 N2 1.350(3)
C1 N3 1.359(4)
C2 N1 1.303(3)
C2 N3 1.385(3)
C2 C6 1.479(4)
C3 N3 1.474(4)
C3 C4 1.516(5)
C3 C5 1.516(5)
C6 C11 1.377(4)
C6 C7 1.385(4)
C7 C8 1.383(4)
C8 C9 1.382(5)
C9 C10 1.373(4)
C10 C11 1.386(4)
C12 C13 1.517(4)
C12 C14 1.519(4)
C12 C15 1.544(5)
C12 P1 1.886(3)
C16 C17 1.530(5)
C16 C19 1.530(4)
C16 C18 1.534(4)
C16 P1 1.872(3)
N1 N2 1.416(3)
N2 P1 1.746(2)
